data_7229214
loop_
_publ_author_name
'Tian, Xiao-Yun'
'Zhou, Hao-Long'
'Fang, Xin'
'Mo, Zong-Wen'
'Xu, Yantong'
'Zhou, Dong-Dong'
'Zhang, Jie-Peng'

_publ_section_title
;
 Diverse coordination polymers from a new bent dipyridyl type ligand
 3,6-di(pyridin-4-yl)-9H-carbazole
;
_journal_name_full CrystEngComm
_journal_paper_doi 10.1039/C7CE01483J
_journal_year 2017
_chemical_formula_sum 'C88 H60 Cl8 N12 O1.44 Zn4'
_chemical_formula_weight 1853.60
_chemical_name_systematic
; 
 ? 
;
_space_group_IT_number 68
_symmetry_cell_setting orthorhombic
_symmetry_space_group_name_Hall '-C 2a 2ac'
_symmetry_space_group_name_H-M 'C c c a :2'
_atom_sites_solution_hydrogens geom
_atom_sites_solution_primary direct
_atom_sites_solution_secondary difmap
_audit_creation_method SHELXL-97
_audit_update_record
;
2017-08-10 deposited with the CCDC.
2017-09-20 downloaded from the CCDC.
;
_cell_angle_alpha 90.00
_cell_angle_beta 90.00
_cell_angle_gamma 90.00
_cell_formula_units_Z 4
_cell_length_a 18.5190(3)
_cell_length_b 25.5918(5)
_cell_length_c 17.2622(3)
_cell_measurement_reflns_used 19720
_cell_measurement_temperature 123(2)
_cell_measurement_theta_max 77.5210
_cell_measurement_theta_min 2.5550
_cell_volume 8181.2(3)
_computing_structure_refinement 'SHELXL-97 (Sheldrick, 1997)'
_computing_structure_solution 'SHELXS-97 (Sheldrick, 1990)'
_diffrn_ambient_temperature 123(2)
_diffrn_measured_fraction_theta_full 0.989
_diffrn_measured_fraction_theta_max 0.989
_diffrn_measurement_device_type 'dtrek-CrysAlisPro-abstract goniometer imported rigaku-d*trek images'
_diffrn_radiation_monochromator graphite
_diffrn_radiation_source 'fine-focus sealed tube'
_diffrn_radiation_type CuK\a
_diffrn_radiation_wavelength 1.54184
_diffrn_reflns_av_R_equivalents 0.0258
_diffrn_reflns_av_sigmaI/netI 0.0105
_diffrn_reflns_limit_h_max 21
_diffrn_reflns_limit_h_min -22
_diffrn_reflns_limit_k_max 32
_diffrn_reflns_limit_k_min -32
_diffrn_reflns_limit_l_max 14
_diffrn_reflns_limit_l_min -21
_diffrn_reflns_number 32638
_diffrn_reflns_theta_full 77.80
_diffrn_reflns_theta_max 77.80
_diffrn_reflns_theta_min 3.45
_exptl_absorpt_coefficient_mu 4.183
_exptl_absorpt_correction_T_max 0.6798
_exptl_absorpt_correction_T_min 0.4884
_exptl_crystal_colour yellow
_exptl_crystal_density_diffrn 1.505
_exptl_crystal_density_method 'not measured'
_exptl_crystal_description block
_exptl_crystal_F_000 3758
_exptl_crystal_size_max 0.20
_exptl_crystal_size_mid 0.10
_exptl_crystal_size_min 0.10
_refine_diff_density_max 0.415
_refine_diff_density_min -0.561
_refine_diff_density_rms 0.054
_refine_ls_extinction_method none
_refine_ls_goodness_of_fit_ref 1.047
_refine_ls_hydrogen_treatment mixed
_refine_ls_matrix_type full
_refine_ls_number_parameters 266
_refine_ls_number_reflns 4320
_refine_ls_number_restraints 0
_refine_ls_restrained_S_all 1.047
_refine_ls_R_factor_all 0.0342
_refine_ls_R_factor_gt 0.0332
_refine_ls_shift/su_max 0.001
_refine_ls_shift/su_mean 0.000
_refine_ls_structure_factor_coef Fsqd
_refine_ls_weighting_details 'calc w=1/[\s^2^(Fo^2^)+(0.0487P)^2^+10.7257P] where P=(Fo^2^+2Fc^2^)/3'
_refine_ls_weighting_scheme calc
_refine_ls_wR_factor_gt 0.0928
_refine_ls_wR_factor_ref 0.0941
_reflns_number_gt 4121
_reflns_number_total 4320
_reflns_threshold_expression >2sigma(I)
_cod_data_source_file c7ce01483j2.cif
_cod_data_source_block 2
_cod_original_cell_volume 8181.1(3)
_cod_original_sg_symbol_H-M 'C c c a'
_cod_database_code 7229214

loop_
_symmetry_equiv_pos_as_xyz
'x, y, z'
'-x+1/2, -y, z'
'-x, y, -z+1/2'
'x+1/2, -y, -z+1/2'
'x+1/2, y+1/2, z'
'-x+1, -y+1/2, z'
'-x+1/2, y+1/2, -z+1/2'
'x+1, -y+1/2, -z+1/2'
'-x, -y, -z'
'x-1/2, y, -z'
'x, -y, z-1/2'
'-x-1/2, y, z-1/2'
'-x+1/2, -y+1/2, -z'
'x, y+1/2, -z'
'x+1/2, -y+1/2, z-1/2'
'-x, y+1/2, z-1/2'

loop_
_atom_site_label
_atom_site_type_symbol
_atom_site_fract_x
_atom_site_fract_y
_atom_site_fract_z
_atom_site_U_iso_or_equiv
_atom_site_adp_type
_atom_site_occupancy
_atom_site_symmetry_multiplicity
_atom_site_calc_flag
_atom_site_refinement_flags
_atom_site_disorder_assembly
_atom_site_disorder_group
Zn1 Zn 0.5000 0.533232(14) 0.2500 0.03614(11) Uani 1 2 d S . .
Zn2 Zn 0.5000 0.2500 1.00516(2) 0.03821(11) Uani 1 2 d S . .
Cl1 Cl 0.55902(3) 0.57791(2) 0.34163(3) 0.04742(14) Uani 1 1 d . . .
Cl2 Cl 0.54927(3) 0.31670(3) 1.06920(4) 0.05818(17) Uani 1 1 d . . .
N1 N 0.42951(9) 0.48694(7) 0.30871(9) 0.0388(3) Uani 1 1 d . . .
N2 N 0.42172(8) 0.27386(7) 0.93057(9) 0.0379(3) Uani 1 1 d . . .
N3 N 0.10919(9) 0.36418(7) 0.60124(10) 0.0433(4) Uani 1 1 d . . .
H3 H 0.0617 0.3638 0.5998 0.052 Uiso 1 1 calc R . .
C1 C 0.36681(11) 0.47113(8) 0.27743(12) 0.0427(4) Uani 1 1 d . . .
H1 H 0.3588 0.4773 0.2239 0.051 Uiso 1 1 calc R . .
C2 C 0.31394(11) 0.44649(8) 0.31915(11) 0.0426(4) Uani 1 1 d . . .
H2 H 0.2709 0.4354 0.2940 0.051 Uiso 1 1 calc R . .
C3 C 0.32282(10) 0.43750(8) 0.39832(11) 0.0377(4) Uani 1 1 d . . .
C4 C 0.38933(11) 0.45226(8) 0.42947(11) 0.0413(4) Uani 1 1 d . . .
H4 H 0.3994 0.4456 0.4825 0.050 Uiso 1 1 calc R . .
C5 C 0.44009(10) 0.47629(8) 0.38423(12) 0.0418(4) Uani 1 1 d . . .
H5 H 0.4848 0.4859 0.4071 0.050 Uiso 1 1 calc R . .
C6 C 0.35248(11) 0.25915(9) 0.93910(12) 0.0456(5) Uani 1 1 d . . .
H6 H 0.3401 0.2379 0.9822 0.055 Uiso 1 1 calc R . .
C7 C 0.29894(11) 0.27337(9) 0.88849(12) 0.0462(5) Uani 1 1 d . . .
H7 H 0.2508 0.2621 0.8974 0.055 Uiso 1 1 calc R . .
C8 C 0.31453(10) 0.30429(8) 0.82394(11) 0.0366(4) Uani 1 1 d . . .
C9 C 0.38670(10) 0.31956(8) 0.81592(12) 0.0413(4) Uani 1 1 d . . .
H9 H 0.4008 0.3408 0.7734 0.050 Uiso 1 1 calc R . .
C10 C 0.43720(10) 0.30394(8) 0.86935(12) 0.0415(4) Uani 1 1 d . . .
H10 H 0.4857 0.3151 0.8625 0.050 Uiso 1 1 calc R . .
C11 C 0.13598(11) 0.40384(8) 0.47165(12) 0.0422(4) Uani 1 1 d . . .
H11 H 0.0872 0.4072 0.4555 0.051 Uiso 1 1 calc R . .
C12 C 0.19204(11) 0.42020(8) 0.42516(12) 0.0416(4) Uani 1 1 d . . .
H12 H 0.1811 0.4352 0.3762 0.050 Uiso 1 1 calc R . .
C13 C 0.26511(10) 0.41563(8) 0.44729(11) 0.0396(4) Uani 1 1 d . . .
C14 C 0.28171(10) 0.39313(9) 0.51876(12) 0.0440(5) Uani 1 1 d . . .
H14 H 0.3306 0.3891 0.5344 0.053 Uiso 1 1 calc R . .
C15 C 0.27775(10) 0.34111(8) 0.69644(11) 0.0412(4) Uani 1 1 d . . .
H15 H 0.3272 0.3466 0.6842 0.049 Uiso 1 1 calc R . .
C16 C 0.25848(10) 0.31979(8) 0.76758(11) 0.0377(4) Uani 1 1 d . . .
C17 C 0.18438(10) 0.31279(8) 0.78462(12) 0.0416(4) Uani 1 1 d . . .
H17 H 0.1712 0.2985 0.8334 0.050 Uiso 1 1 calc R . .
C18 C 0.13067(10) 0.32586(9) 0.73318(12) 0.0436(4) Uani 1 1 d . . .
H18 H 0.0812 0.3207 0.7457 0.052 Uiso 1 1 calc R . .
C19 C 0.15364(10) 0.38213(8) 0.54324(12) 0.0405(4) Uani 1 1 d . . .
C20 C 0.22624(10) 0.37670(9) 0.56660(12) 0.0428(4) Uani 1 1 d . . .
C21 C 0.22450(10) 0.35432(8) 0.64347(12) 0.0414(4) Uani 1 1 d . . .
C22 C 0.15107(10) 0.34685(8) 0.66215(12) 0.0403(4) Uani 1 1 d . . .
O1 O 0.2690(5) 0.5297(4) 0.1666(5) 0.079(2) Uani 0.220(4) 1 d P A -1
O2 O 0.2500 0.5000 0.1074(6) 0.079(3) Uani 0.282(8) 2 d SP B 2

loop_
_atom_site_aniso_label
_atom_site_aniso_U_11
_atom_site_aniso_U_22
_atom_site_aniso_U_33
_atom_site_aniso_U_23
_atom_site_aniso_U_13
_atom_site_aniso_U_12
Zn1 0.03278(19) 0.0430(2) 0.03260(19) 0.000 0.00599(13) 0.000
Zn2 0.02758(19) 0.0525(2) 0.0345(2) 0.000 0.000 0.00150(14)
Cl1 0.0450(3) 0.0545(3) 0.0428(3) -0.0036(2) -0.0009(2) -0.0103(2)
Cl2 0.0304(2) 0.0793(4) 0.0649(3) -0.0307(3) -0.0091(2) 0.0061(2)
N1 0.0362(8) 0.0459(9) 0.0343(8) -0.0002(6) 0.0056(6) -0.0033(7)
N2 0.0293(8) 0.0483(9) 0.0361(8) 0.0021(7) -0.0015(6) -0.0015(7)
N3 0.0252(7) 0.0600(10) 0.0448(9) 0.0097(8) -0.0025(7) -0.0064(7)
C1 0.0458(11) 0.0504(11) 0.0319(9) -0.0031(8) 0.0013(8) -0.0081(9)
C2 0.0426(10) 0.0501(11) 0.0350(9) -0.0018(8) -0.0022(8) -0.0107(8)
C3 0.0348(9) 0.0411(9) 0.0370(9) 0.0019(7) 0.0004(7) -0.0031(7)
C4 0.0369(10) 0.0516(11) 0.0355(9) 0.0066(8) -0.0008(8) -0.0035(8)
C5 0.0319(9) 0.0542(11) 0.0395(10) 0.0048(8) 0.0007(7) -0.0032(8)
C6 0.0332(10) 0.0627(13) 0.0408(11) 0.0127(9) -0.0020(8) -0.0069(9)
C7 0.0294(9) 0.0650(13) 0.0441(11) 0.0144(10) -0.0011(8) -0.0095(9)
C8 0.0287(9) 0.0449(10) 0.0362(9) 0.0023(8) 0.0012(7) -0.0037(7)
C9 0.0304(9) 0.0526(11) 0.0408(10) 0.0092(8) 0.0009(8) -0.0056(8)
C10 0.0277(9) 0.0520(11) 0.0447(11) 0.0067(9) 0.0000(7) -0.0049(8)
C11 0.0322(9) 0.0510(11) 0.0433(10) 0.0060(9) -0.0071(8) -0.0041(8)
C12 0.0384(10) 0.0483(11) 0.0380(10) 0.0058(8) -0.0053(8) -0.0044(8)
C13 0.0336(9) 0.0484(10) 0.0368(9) 0.0043(8) -0.0022(8) -0.0055(8)
C14 0.0290(9) 0.0608(12) 0.0421(10) 0.0118(9) -0.0025(8) -0.0064(8)
C15 0.0264(8) 0.0577(12) 0.0394(10) 0.0086(8) -0.0001(7) -0.0070(8)
C16 0.0283(9) 0.0474(10) 0.0375(9) 0.0051(8) -0.0004(7) -0.0044(7)
C17 0.0299(9) 0.0542(11) 0.0406(10) 0.0090(8) 0.0040(7) -0.0054(8)
C18 0.0262(9) 0.0575(12) 0.0469(11) 0.0083(9) 0.0034(8) -0.0063(8)
C19 0.0284(9) 0.0514(11) 0.0416(10) 0.0065(8) -0.0029(7) -0.0056(8)
C20 0.0300(9) 0.0586(12) 0.0397(10) 0.0113(9) -0.0029(8) -0.0061(8)
C21 0.0281(9) 0.0571(12) 0.0391(10) 0.0100(8) -0.0001(7) -0.0071(8)
C22 0.0268(9) 0.0517(11) 0.0423(10) 0.0062(8) -0.0013(7) -0.0056(8)
O1 0.075(5) 0.100(5) 0.063(6) -0.002(5) 0.010(4) -0.011(5)
O2 0.075(4) 0.100(5) 0.063(5) -0.002(6) 0.010(5) -0.011(4)

loop_
_atom_type_symbol
_atom_type_description
_atom_type_scat_dispersion_real
_atom_type_scat_dispersion_imag
_atom_type_scat_source
C C 0.0181 0.0091 'International Tables Vol C Tables 4.2.6.8 and 6.1.1.4'
H H 0.0000 0.0000 'International Tables Vol C Tables 4.2.6.8 and 6.1.1.4'
Cl Cl 0.3639 0.7018 'International Tables Vol C Tables 4.2.6.8 and 6.1.1.4'
N N 0.0311 0.0180 'International Tables Vol C Tables 4.2.6.8 and 6.1.1.4'
O O 0.0492 0.0322 'International Tables Vol C Tables 4.2.6.8 and 6.1.1.4'
Zn Zn -1.5491 0.6778 'International Tables Vol C Tables 4.2.6.8 and 6.1.1.4'

loop_
_geom_angle_atom_site_label_1
_geom_angle_atom_site_label_2
_geom_angle_atom_site_label_3
_geom_angle
_geom_angle_site_symmetry_1
_geom_angle_site_symmetry_3
N1 Zn1 N1 108.73(10) . 3_655
N1 Zn1 Cl1 105.02(5) . .
N1 Zn1 Cl1 109.66(5) 3_655 .
N1 Zn1 Cl1 109.66(5) . 3_655
N1 Zn1 Cl1 105.02(5) 3_655 3_655
Cl1 Zn1 Cl1 118.52(3) . 3_655
N2 Zn2 N2 101.39(9) . 6
N2 Zn2 Cl2 112.09(5) . .
N2 Zn2 Cl2 104.61(5) 6 .
N2 Zn2 Cl2 104.61(5) . 6
N2 Zn2 Cl2 112.09(5) 6 6
Cl2 Zn2 Cl2 120.54(4) . 6
C1 N1 C5 117.02(17) . .
C1 N1 Zn1 122.02(13) . .
C5 N1 Zn1 120.47(13) . .
C10 N2 C6 116.86(17) . .
C10 N2 Zn2 121.34(13) . .
C6 N2 Zn2 121.78(13) . .
C19 N3 C22 109.01(15) . .
C19 N3 H3 125.5 . .
C22 N3 H3 125.5 . .
N1 C1 C2 123.07(19) . .
N1 C1 H1 118.5 . .
C2 C1 H1 118.5 . .
C1 C2 C3 120.44(18) . .
C1 C2 H2 119.8 . .
C3 C2 H2 119.8 . .
C2 C3 C4 115.88(18) . .
C2 C3 C13 122.63(17) . .
C4 C3 C13 121.45(17) . .
C5 C4 C3 120.53(18) . .
C5 C4 H4 119.7 . .
C3 C4 H4 119.7 . .
N1 C5 C4 122.93(18) . .
N1 C5 H5 118.5 . .
C4 C5 H5 118.5 . .
N2 C6 C7 123.08(19) . .
N2 C6 H6 118.5 . .
C7 C6 H6 118.5 . .
C6 C7 C8 120.63(18) . .
C6 C7 H7 119.7 . .
C8 C7 H7 119.7 . .
C7 C8 C9 115.75(18) . .
C7 C8 C16 122.17(17) . .
C9 C8 C16 122.08(17) . .
C10 C9 C8 120.19(18) . .
C10 C9 H9 119.9 . .
C8 C9 H9 119.9 . .
N2 C10 C9 123.50(18) . .
N2 C10 H10 118.2 . .
C9 C10 H10 118.2 . .
C12 C11 C19 117.44(18) . .
C12 C11 H11 121.3 . .
C19 C11 H11 121.3 . .
C11 C12 C13 122.69(18) . .
C11 C12 H12 118.7 . .
C13 C12 H12 118.7 . .
C14 C13 C12 118.99(18) . .
C14 C13 C3 120.28(17) . .
C12 C13 C3 120.60(17) . .
C20 C14 C13 119.30(18) . .
C20 C14 H14 120.3 . .
C13 C14 H14 120.3 . .
C21 C15 C16 119.70(17) . .
C21 C15 H15 120.1 . .
C16 C15 H15 120.1 . .
C15 C16 C17 118.83(18) . .
C15 C16 C8 120.45(17) . .
C17 C16 C8 120.71(17) . .
C18 C17 C16 122.46(18) . .
C18 C17 H17 118.8 . .
C16 C17 H17 118.8 . .
C17 C18 C22 117.83(17) . .
C17 C18 H18 121.1 . .
C22 C18 H18 121.1 . .
N3 C19 C11 129.66(17) . .
N3 C19 C20 109.23(17) . .
C11 C19 C20 121.10(18) . .
C14 C20 C19 120.47(18) . .
C14 C20 C21 133.22(18) . .
C19 C20 C21 106.28(17) . .
C15 C21 C22 120.12(18) . .
C15 C21 C20 133.32(17) . .
C22 C21 C20 106.55(17) . .
N3 C22 C18 130.03(17) . .
N3 C22 C21 108.92(17) . .
C18 C22 C21 121.04(18) . .

loop_
_geom_bond_atom_site_label_1
_geom_bond_atom_site_label_2
_geom_bond_distance
_geom_bond_site_symmetry_2
Zn1 N1 2.0334(16) .
Zn1 N1 2.0334(16) 3_655
Zn1 Cl1 2.2370(5) .
Zn1 Cl1 2.2370(5) 3_655
Zn2 N2 2.0328(16) .
Zn2 N2 2.0328(16) 6
Zn2 Cl2 2.2290(6) .
Zn2 Cl2 2.2290(6) 6
N1 C1 1.343(3) .
N1 C5 1.346(3) .
N2 C10 1.338(3) .
N2 C6 1.344(2) .
N3 C19 1.375(2) .
N3 C22 1.380(3) .
N3 H3 0.8800 .
C1 C2 1.369(3) .
C1 H1 0.9500 .
C2 C3 1.396(3) .
C2 H2 0.9500 .
C3 C4 1.396(3) .
C3 C13 1.473(3) .
C4 C5 1.368(3) .
C4 H4 0.9500 .
C5 H5 0.9500 .
C6 C7 1.371(3) .
C6 H6 0.9500 .
C7 C8 1.397(3) .
C7 H7 0.9500 .
C8 C9 1.399(3) .
C8 C16 1.477(3) .
C9 C10 1.373(3) .
C9 H9 0.9500 .
C10 H10 0.9500 .
C11 C12 1.377(3) .
C11 C19 1.394(3) .
C11 H11 0.9500 .
C12 C13 1.411(3) .
C12 H12 0.9500 .
C13 C14 1.396(3) .
C14 C20 1.384(3) .
C14 H14 0.9500 .
C15 C21 1.387(3) .
C15 C16 1.391(3) .
C15 H15 0.9500 .
C16 C17 1.415(3) .
C17 C18 1.375(3) .
C17 H17 0.9500 .
C18 C22 1.391(3) .
C18 H18 0.9500 .
C19 C20 1.410(3) .
C20 C21 1.445(3) .
C21 C22 1.411(2) .

loop_
_geom_torsion_atom_site_label_1
_geom_torsion_atom_site_label_2
_geom_torsion_atom_site_label_3
_geom_torsion_atom_site_label_4
_geom_torsion
_geom_torsion_site_symmetry_1
N1 Zn1 N1 C1 -90.63(16) 3_655
Cl1 Zn1 N1 C1 152.05(15) .
Cl1 Zn1 N1 C1 23.68(17) 3_655
N1 Zn1 N1 C5 97.63(16) 3_655
Cl1 Zn1 N1 C5 -19.68(16) .
Cl1 Zn1 N1 C5 -148.05(14) 3_655
N2 Zn2 N2 C10 -45.88(14) 6
Cl2 Zn2 N2 C10 65.19(17) .
Cl2 Zn2 N2 C10 -162.55(15) 6
N2 Zn2 N2 C6 132.34(19) 6
Cl2 Zn2 N2 C6 -116.59(16) .
Cl2 Zn2 N2 C6 15.67(18) 6
C5 N1 C1 C2 1.8(3) .
Zn1 N1 C1 C2 -170.22(17) .
N1 C1 C2 C3 1.3(3) .
C1 C2 C3 C4 -3.6(3) .
C1 C2 C3 C13 174.2(2) .
C2 C3 C4 C5 3.0(3) .
C13 C3 C4 C5 -174.8(2) .
C1 N1 C5 C4 -2.4(3) .
Zn1 N1 C5 C4 169.74(17) .
C3 C4 C5 N1 -0.1(3) .
C10 N2 C6 C7 0.2(3) .
Zn2 N2 C6 C7 -178.05(18) .
N2 C6 C7 C8 0.4(4) .
C6 C7 C8 C9 -0.7(3) .
C6 C7 C8 C16 179.1(2) .
C7 C8 C9 C10 0.4(3) .
C16 C8 C9 C10 -179.5(2) .
C6 N2 C10 C9 -0.6(3) .
Zn2 N2 C10 C9 177.70(17) .
C8 C9 C10 N2 0.3(3) .
C19 C11 C12 C13 0.1(3) .
C11 C12 C13 C14 0.7(3) .
C11 C12 C13 C3 -175.1(2) .
C2 C3 C13 C14 161.0(2) .
C4 C3 C13 C14 -21.3(3) .
C2 C3 C13 C12 -23.2(3) .
C4 C3 C13 C12 154.4(2) .
C12 C13 C14 C20 -1.1(3) .
C3 C13 C14 C20 174.8(2) .
C21 C15 C16 C17 -0.9(3) .
C21 C15 C16 C8 178.5(2) .
C7 C8 C16 C15 -166.7(2) .
C9 C8 C16 C15 13.1(3) .
C7 C8 C16 C17 12.7(3) .
C9 C8 C16 C17 -167.4(2) .
C15 C16 C17 C18 0.6(3) .
C8 C16 C17 C18 -178.8(2) .
C16 C17 C18 C22 -0.2(3) .
C22 N3 C19 C11 -179.0(2) .
C22 N3 C19 C20 -0.3(2) .
C12 C11 C19 N3 178.0(2) .
C12 C11 C19 C20 -0.6(3) .
C13 C14 C20 C19 0.6(3) .
C13 C14 C20 C21 -177.2(2) .
N3 C19 C20 C14 -178.6(2) .
C11 C19 C20 C14 0.3(3) .
N3 C19 C20 C21 -0.3(3) .
C11 C19 C20 C21 178.6(2) .
C16 C15 C21 C22 0.9(3) .
C16 C15 C21 C20 179.9(2) .
C14 C20 C21 C15 -0.4(5) .
C19 C20 C21 C15 -178.4(2) .
C14 C20 C21 C22 178.7(3) .
C19 C20 C21 C22 0.7(3) .
C19 N3 C22 C18 179.5(2) .
C19 N3 C22 C21 0.7(2) .
C17 C18 C22 N3 -178.5(2) .
C17 C18 C22 C21 0.2(3) .
C15 C21 C22 N3 178.4(2) .
C20 C21 C22 N3 -0.8(3) .
C15 C21 C22 C18 -0.5(3) .
C20 C21 C22 C18 -179.8(2) .
